data_4506795
loop_
_publ_author_name
'Chang, Xin-Hong'
'Qin, Jian-Hua'
'Ma, Lu-Fang'
'Wang, Jian-Ge'
'Wang, Li-Ya'

_publ_section_title
;
 Two- and Three-Dimensional Divalent Metal Coordination Polymers
 Constructed from a New Tricarboxylate Linker and Dipyridyl Ligands
;
_journal_issue 9
_journal_name_full 'Crystal Growth &amp; Design'
_journal_page_first 4649
_journal_paper_doi 10.1021/cg3008602
_journal_volume 12
_journal_year 2012
_chemical_formula_sum 'C43 H38 Mn3 N2 O17'
_chemical_formula_weight 1019.57
_chemical_name_systematic
;

 ?

;
_space_group_IT_number 2
_symmetry_cell_setting triclinic
_symmetry_space_group_name_Hall '-P 1'
_symmetry_space_group_name_H-M 'P -1'
_atom_sites_solution_hydrogens geom
_atom_sites_solution_primary direct
_atom_sites_solution_secondary difmap
_audit_creation_method SHELXL-97
_cell_angle_alpha 76.345(12)
_cell_angle_beta 86.308(12)
_cell_angle_gamma 83.617(12)
_cell_formula_units_Z 2
_cell_length_a 9.503(9)
_cell_length_b 11.211(10)
_cell_length_c 20.271(18)
_cell_measurement_reflns_used 1783
_cell_measurement_temperature 296(2)
_cell_measurement_theta_max 19.81
_cell_measurement_theta_min 2.34
_cell_volume 2084(3)
_computing_cell_refinement 'Bruker SMART'
_computing_data_collection 'Bruker SMART'
_computing_data_reduction 'Bruker SAINT'
_computing_molecular_graphics 'Bruker SHELXTL'
_computing_publication_material 'Bruker SHELXTL'
_computing_structure_refinement 'SHELXL-97 (Sheldrick, 1997)'
_computing_structure_solution 'SHELXS-97 (Sheldrick, 1990)'
_diffrn_ambient_temperature 296(2)
_diffrn_measured_fraction_theta_full 0.992
_diffrn_measured_fraction_theta_max 0.992
_diffrn_measurement_device_type 'CCD area detector'
_diffrn_measurement_method 'phi and omega scans'
_diffrn_radiation_monochromator graphite
_diffrn_radiation_source 'fine-focus sealed tube'
_diffrn_radiation_type MoK\a
_diffrn_radiation_wavelength 0.71073
_diffrn_reflns_av_R_equivalents 0.0590
_diffrn_reflns_av_sigmaI/netI 0.1048
_diffrn_reflns_limit_h_max 11
_diffrn_reflns_limit_h_min -11
_diffrn_reflns_limit_k_max 13
_diffrn_reflns_limit_k_min -13
_diffrn_reflns_limit_l_max 24
_diffrn_reflns_limit_l_min -24
_diffrn_reflns_number 15638
_diffrn_reflns_theta_full 25.50
_diffrn_reflns_theta_max 25.50
_diffrn_reflns_theta_min 2.34
_exptl_absorpt_coefficient_mu 0.976
_exptl_absorpt_correction_T_max 0.8910
_exptl_absorpt_correction_T_min 0.8302
_exptl_absorpt_correction_type none
_exptl_crystal_density_diffrn 1.625
_exptl_crystal_density_method 'not measured'
_exptl_crystal_F_000 1042
_exptl_crystal_size_max 0.20
_exptl_crystal_size_mid 0.14
_exptl_crystal_size_min 0.12
_refine_diff_density_max 0.904
_refine_diff_density_min -0.844
_refine_diff_density_rms 0.096
_refine_ls_extinction_method none
_refine_ls_goodness_of_fit_ref 1.023
_refine_ls_hydrogen_treatment constr
_refine_ls_matrix_type full
_refine_ls_number_parameters 586
_refine_ls_number_reflns 7714
_refine_ls_number_restraints 6
_refine_ls_restrained_S_all 1.027
_refine_ls_R_factor_all 0.1309
_refine_ls_R_factor_gt 0.0675
_refine_ls_shift/su_max 0.001
_refine_ls_shift/su_mean 0.000
_refine_ls_structure_factor_coef Fsqd
_refine_ls_weighting_details 'calc w=1/[\s^2^(Fo^2^)+(0.0875P)^2^+1.7497P] where P=(Fo^2^+2Fc^2^)/3'
_refine_ls_weighting_scheme calc
_refine_ls_wR_factor_gt 0.1605
_refine_ls_wR_factor_ref 0.1975
_reflns_number_gt 4314
_reflns_number_total 7714
_reflns_threshold_expression >2sigma(I)
_cod_data_source_file cg3008602_si_006.cif
_cod_data_source_block a
_cod_depositor_comments
;
The following automatic conversions were performed:

'_symmetry_cell_setting' value 'Triclinic' changed to 'triclinic'
according to /home/saulius/struct/CIF-dictionaries/cif_core.dic
dictionary named 'cif_core.dic' version 2.4.2 from
2011-04-26.

'_refine_ls_hydrogen_treatment' value 'CONSTR' changed
to 'constr' according to
/home/saulius/struct/CIF-dictionaries/cif_core.dic dictionary named
'cif_core.dic' version 2.4.2 from 2011-04-26.

Automatic conversion script
Id: cif_fix_values 1891 2012-01-12 08:04:46Z andrius 
;
_cod_original_sg_symbol_H-M P-1
_cod_database_code 4506795

loop_
_symmetry_equiv_pos_as_xyz
'x, y, z'
'-x, -y, -z'

loop_
_atom_site_label
_atom_site_type_symbol
_atom_site_fract_x
_atom_site_fract_y
_atom_site_fract_z
_atom_site_U_iso_or_equiv
_atom_site_adp_type
_atom_site_occupancy
_atom_site_symmetry_multiplicity
_atom_site_calc_flag
_atom_site_refinement_flags
Mn1 Mn 0.01152(10) 0.39719(8) 0.63728(5) 0.0343(3) Uani 1 1 d .
Mn2 Mn -0.04459(11) 0.67954(9) 0.65351(5) 0.0407(3) Uani 1 1 d .
Mn3 Mn 0.10717(11) 0.46049(8) 0.80285(5) 0.0378(3) Uani 1 1 d .
O1 O 0.1546(5) 0.2759(4) 0.7839(3) 0.0545(13) Uani 1 1 d .
O2 O 0.0425(5) 0.2233(4) 0.7033(2) 0.0454(12) Uani 1 1 d .
O3 O 0.0243(6) -0.2221(4) 0.7187(3) 0.0610(15) Uani 1 1 d .
O4 O 0.0694(6) -0.3557(4) 0.8175(2) 0.0603(15) Uani 1 1 d .
O5 O 0.0661(6) -0.3959(5) 1.1306(2) 0.0562(14) Uani 1 1 d .
O6 O 0.2262(6) -0.3709(5) 1.2003(2) 0.0663(16) Uani 1 1 d .
O7 O -0.1645(5) 0.8493(4) 0.5936(2) 0.0487(12) Uani 1 1 d .
O8 O -0.2809(5) 0.7212(4) 0.6700(2) 0.0490(12) Uani 1 1 d .
O9 O -0.1289(5) 1.3330(5) 0.4160(3) 0.0589(14) Uani 1 1 d .
O10 O -0.2137(5) 1.5328(4) 0.3884(3) 0.0505(13) Uani 1 1 d .
O11 O -0.7545(5) 1.5956(4) 0.3711(2) 0.0506(13) Uani 1 1 d .
O12 O -0.8737(5) 1.4446(4) 0.4276(2) 0.0462(12) Uani 1 1 d .
O13 O 0.2976(6) 0.5000(6) 0.7402(3) 0.0801(19) Uani 1 1 d .
H1W H 0.3799 0.5177 0.7396 0.120 Uiso 1 1 d R
H2W H 0.2948 0.4273 0.7382 0.120 Uiso 1 1 d R
O14 O -0.0251(4) 0.5029(3) 0.71340(19) 0.0335(10) Uani 1 1 d .
H3W H -0.1049 0.4943 0.7308 0.050 Uiso 1 1 d R
O15 O 0.0239(5) 0.3046(4) 0.5543(2) 0.0525(13) Uani 1 1 d .
H5W H 0.0349 0.3438 0.5144 0.079 Uiso 1 1 d R
H6W H -0.0118 0.2395 0.5564 0.079 Uiso 1 1 d R
O16 O 0.0213(9) 0.9360(7) 0.4373(5) 0.145(3) Uani 1 1 d U
H7W H -0.0242 0.9150 0.4750 0.217 Uiso 1 1 d R
H8W H 0.0449 0.9992 0.4465 0.217 Uiso 1 1 d R
O17 O 0.4427(5) 0.4548(6) 0.2465(3) 0.0801(19) Uani 1 1 d .
H9W H 0.3955 0.5199 0.2285 0.120 Uiso 1 1 d R
H10W H 0.4083 0.4238 0.2846 0.120 Uiso 1 1 d R
N1 N 0.2355(6) 0.4188(5) 0.9001(3) 0.0462(15) Uani 1 1 d .
N2 N 0.3639(7) -0.2030(5) 1.2988(3) 0.0507(16) Uani 1 1 d .
H2D H 0.3450 -0.2755 1.3205 0.061 Uiso 1 1 calc R
C1 C 0.0988(7) 0.1999(5) 0.7597(3) 0.0360(15) Uani 1 1 d .
C2 C 0.1003(7) 0.0704(5) 0.8017(3) 0.0333(15) Uani 1 1 d .
C3 C 0.0727(6) -0.0252(5) 0.7732(3) 0.0306(14) Uani 1 1 d .
H3 H 0.0484 -0.0086 0.7280 0.037 Uiso 1 1 calc R
C4 C 0.0815(7) -0.1458(5) 0.8120(3) 0.0351(15) Uani 1 1 d .
C5 C 0.1198(7) -0.1691(6) 0.8785(3) 0.0402(16) Uani 1 1 d .
H5 H 0.1271 -0.2499 0.9042 0.048 Uiso 1 1 calc R
C6 C 0.1479(7) -0.0758(6) 0.9083(3) 0.0373(15) Uani 1 1 d .
C7 C 0.1346(7) 0.0451(5) 0.8689(3) 0.0337(15) Uani 1 1 d .
H7 H 0.1492 0.1097 0.8884 0.040 Uiso 1 1 calc R
C8 C 0.0563(7) -0.2503(6) 0.7801(4) 0.0390(16) Uani 1 1 d .
C9 C 0.1950(8) -0.1034(6) 0.9798(3) 0.0443(17) Uani 1 1 d .
C10 C 0.2903(11) -0.0301(7) 0.9976(4) 0.078(3) Uani 1 1 d .
H10 H 0.3176 0.0385 0.9658 0.094 Uiso 1 1 calc R
C11 C 0.3437(12) -0.0585(8) 1.0616(4) 0.093(4) Uani 1 1 d .
H11 H 0.4092 -0.0113 1.0726 0.111 Uiso 1 1 calc R
C12 C 0.2979(10) -0.1600(8) 1.1099(4) 0.067(2) Uani 1 1 d .
H12 H 0.3311 -0.1781 1.1537 0.081 Uiso 1 1 calc R
C13 C 0.2060(7) -0.2321(6) 1.0938(3) 0.0396(16) Uani 1 1 d .
C14 C 0.1551(7) -0.2020(6) 1.0285(3) 0.0379(16) Uani 1 1 d .
H14 H 0.0914 -0.2509 1.0175 0.045 Uiso 1 1 calc R
C15 C 0.1614(8) -0.3406(7) 1.1455(3) 0.0469(18) Uani 1 1 d .
C16 C -0.2794(7) 0.8201(6) 0.6259(3) 0.0406(16) Uani 1 1 d .
C17 C -0.4114(6) 0.9043(6) 0.6117(3) 0.0343(15) Uani 1 1 d .
C18 C -0.5414(7) 0.8678(6) 0.6363(3) 0.0428(17) Uani 1 1 d .
H18 H -0.5487 0.7874 0.6611 0.051 Uiso 1 1 calc R
C19 C -0.6603(7) 0.9491(7) 0.6244(4) 0.053(2) Uani 1 1 d .
H19 H -0.7481 0.9238 0.6414 0.064 Uiso 1 1 calc R
C20 C -0.6509(7) 1.0697(7) 0.5870(4) 0.0504(19) Uani 1 1 d .
H20 H -0.7321 1.1250 0.5805 0.061 Uiso 1 1 calc R
C21 C -0.5215(6) 1.1080(6) 0.5594(3) 0.0338(15) Uani 1 1 d .
C22 C -0.4027(7) 1.0237(6) 0.5723(3) 0.0377(15) Uani 1 1 d .
H22 H -0.3149 1.0474 0.5543 0.045 Uiso 1 1 calc R
C23 C -0.5100(6) 1.2331(6) 0.5139(3) 0.0320(14) Uani 1 1 d .
C24 C -0.6314(6) 1.3097(6) 0.4889(3) 0.0345(15) Uani 1 1 d .
H24 H -0.7201 1.2846 0.5044 0.041 Uiso 1 1 calc R
C25 C -0.6239(6) 1.4211(5) 0.4422(3) 0.0335(15) Uani 1 1 d .
C26 C -0.4924(7) 1.4628(6) 0.4215(3) 0.0357(15) Uani 1 1 d .
H26 H -0.4858 1.5398 0.3923 0.043 Uiso 1 1 calc R
C27 C -0.3693(6) 1.3870(6) 0.4451(3) 0.0343(15) Uani 1 1 d .
C28 C -0.3788(6) 1.2757(6) 0.4896(3) 0.0355(15) Uani 1 1 d .
H28 H -0.2961 1.2268 0.5042 0.043 Uiso 1 1 calc R
C29 C -0.7576(7) 1.4930(6) 0.4126(3) 0.0361(15) Uani 1 1 d .
C30 C -0.2258(7) 1.4217(7) 0.4159(3) 0.0432(17) Uani 1 1 d .
C31 C 0.1749(9) 0.4523(8) 0.9540(4) 0.067(2) Uani 1 1 d .
H31 H 0.0846 0.4942 0.9499 0.080 Uiso 1 1 calc R
C32 C 0.2358(9) 0.4295(8) 1.0162(4) 0.065(2) Uani 1 1 d .
H32 H 0.1860 0.4556 1.0521 0.077 Uiso 1 1 calc R
C33 C 0.3676(9) 0.3695(7) 1.0256(4) 0.0517(19) Uani 1 1 d .
C34 C 0.4345(9) 0.3376(8) 0.9682(4) 0.066(2) Uani 1 1 d .
H34 H 0.5272 0.3007 0.9702 0.079 Uiso 1 1 calc R
C35 C 0.3637(9) 0.3605(7) 0.9081(4) 0.061(2) Uani 1 1 d .
H35 H 0.4091 0.3333 0.8715 0.073 Uiso 1 1 calc R
C36 C 0.4354(9) 0.3337(7) 1.0930(4) 0.067(2) Uani 1 1 d .
H36A H 0.4032 0.3942 1.1193 0.080 Uiso 1 1 calc R
H36B H 0.5374 0.3329 1.0861 0.080 Uiso 1 1 calc R
C37 C 0.3982(11) 0.2058(8) 1.1324(4) 0.084(3) Uani 1 1 d .
H37A H 0.2962 0.2100 1.1406 0.101 Uiso 1 1 calc R
H37B H 0.4229 0.1485 1.1034 0.101 Uiso 1 1 calc R
C38 C 0.4630(10) 0.1552(7) 1.1959(4) 0.072(3) Uani 1 1 d .
H38A H 0.4347 0.2098 1.2261 0.086 Uiso 1 1 calc R
H38B H 0.5650 0.1533 1.1884 0.086 Uiso 1 1 calc R
C39 C 0.4272(9) 0.0267(7) 1.2310(4) 0.0510(19) Uani 1 1 d .
C40 C 0.2899(8) 0.0039(7) 1.2550(4) 0.058(2) Uani 1 1 d .
H40 H 0.2174 0.0680 1.2482 0.069 Uiso 1 1 calc R
C41 C 0.2614(8) -0.1115(7) 1.2885(4) 0.055(2) Uani 1 1 d .
H41 H 0.1694 -0.1262 1.3042 0.067 Uiso 1 1 calc R
C42 C 0.4933(9) -0.1846(8) 1.2762(5) 0.071(2) Uani 1 1 d .
H42 H 0.5639 -0.2503 1.2833 0.085 Uiso 1 1 calc R
C43 C 0.5260(8) -0.0709(7) 1.2428(4) 0.065(2) Uani 1 1 d .
H43 H 0.6191 -0.0599 1.2275 0.078 Uiso 1 1 calc R

loop_
_atom_site_aniso_label
_atom_site_aniso_U_11
_atom_site_aniso_U_22
_atom_site_aniso_U_33
_atom_site_aniso_U_23
_atom_site_aniso_U_13
_atom_site_aniso_U_12
Mn1 0.0338(6) 0.0311(6) 0.0357(6) -0.0030(4) -0.0055(4) -0.0010(4)
Mn2 0.0447(6) 0.0346(6) 0.0389(6) -0.0039(5) -0.0042(5) 0.0045(5)
Mn3 0.0530(7) 0.0249(5) 0.0327(6) -0.0006(4) -0.0027(5) -0.0045(4)
O1 0.074(4) 0.024(3) 0.064(3) -0.002(2) -0.025(3) -0.003(2)
O2 0.067(3) 0.033(3) 0.034(3) 0.002(2) -0.015(2) -0.007(2)
O3 0.101(4) 0.035(3) 0.049(3) -0.003(2) -0.035(3) -0.010(3)
O4 0.111(5) 0.021(2) 0.050(3) -0.004(2) -0.025(3) -0.003(3)
O5 0.075(4) 0.061(3) 0.032(3) 0.000(2) 0.000(3) -0.027(3)
O6 0.064(4) 0.084(4) 0.037(3) 0.016(3) -0.010(3) -0.007(3)
O7 0.044(3) 0.039(3) 0.056(3) 0.000(2) -0.001(2) 0.001(2)
O8 0.042(3) 0.038(3) 0.058(3) 0.005(2) -0.006(2) 0.001(2)
O9 0.035(3) 0.063(3) 0.062(3) 0.013(3) 0.006(2) 0.003(3)
O10 0.037(3) 0.046(3) 0.069(3) -0.013(3) 0.012(2) -0.014(2)
O11 0.046(3) 0.039(3) 0.058(3) 0.006(2) -0.006(2) 0.000(2)
O12 0.033(3) 0.049(3) 0.048(3) 0.005(2) -0.004(2) 0.002(2)
O13 0.066(4) 0.130(5) 0.053(4) -0.022(3) 0.007(3) -0.049(4)
O14 0.031(2) 0.034(2) 0.031(2) -0.0012(19) -0.0011(18) 0.0007(19)
O15 0.059(3) 0.063(3) 0.034(3) -0.011(2) -0.004(2) 0.000(3)
O16 0.132(6) 0.118(6) 0.199(7) -0.059(5) 0.014(5) -0.040(5)
O17 0.043(3) 0.106(5) 0.075(4) 0.014(3) -0.002(3) -0.016(3)
N1 0.057(4) 0.041(3) 0.039(3) -0.006(3) -0.007(3) 0.000(3)
N2 0.057(4) 0.039(4) 0.051(4) 0.005(3) -0.006(3) -0.015(3)
C1 0.044(4) 0.019(3) 0.044(4) -0.007(3) 0.005(3) -0.001(3)
C2 0.043(4) 0.023(3) 0.030(3) 0.000(3) 0.001(3) 0.002(3)
C3 0.037(4) 0.026(3) 0.028(3) -0.006(3) -0.006(3) 0.001(3)
C4 0.048(4) 0.023(3) 0.034(4) -0.005(3) -0.008(3) 0.000(3)
C5 0.064(5) 0.023(3) 0.034(4) -0.002(3) -0.009(3) -0.008(3)
C6 0.043(4) 0.033(4) 0.035(4) -0.003(3) -0.004(3) -0.007(3)
C7 0.045(4) 0.022(3) 0.032(4) -0.005(3) 0.000(3) 0.000(3)
C8 0.043(4) 0.028(4) 0.046(4) -0.005(3) -0.010(3) -0.003(3)
C9 0.069(5) 0.034(4) 0.031(4) -0.005(3) -0.011(3) -0.008(3)
C10 0.146(9) 0.056(5) 0.036(5) 0.006(4) -0.024(5) -0.051(6)
C11 0.161(10) 0.072(6) 0.057(6) -0.003(5) -0.036(6) -0.068(7)
C12 0.101(7) 0.071(6) 0.036(4) -0.014(4) -0.015(4) -0.021(5)
C13 0.049(4) 0.039(4) 0.029(4) -0.005(3) -0.002(3) -0.001(3)
C14 0.037(4) 0.037(4) 0.039(4) -0.009(3) -0.002(3) -0.003(3)
C15 0.050(5) 0.052(5) 0.034(4) -0.005(3) 0.001(3) 0.002(4)
C16 0.040(4) 0.039(4) 0.039(4) -0.003(3) -0.008(3) 0.002(3)
C17 0.029(3) 0.039(4) 0.032(4) -0.005(3) -0.006(3) 0.003(3)
C18 0.047(4) 0.037(4) 0.038(4) 0.006(3) -0.005(3) -0.004(3)
C19 0.035(4) 0.053(5) 0.060(5) 0.009(4) 0.001(3) -0.005(3)
C20 0.038(4) 0.050(5) 0.053(5) 0.007(4) 0.000(3) -0.002(3)
C21 0.030(4) 0.034(4) 0.034(4) -0.002(3) -0.003(3) 0.000(3)
C22 0.028(3) 0.037(4) 0.045(4) -0.006(3) -0.001(3) -0.001(3)
C23 0.024(3) 0.036(4) 0.035(4) -0.006(3) -0.002(3) -0.001(3)
C24 0.026(3) 0.034(4) 0.041(4) -0.006(3) -0.001(3) -0.001(3)
C25 0.030(3) 0.032(4) 0.035(4) -0.003(3) -0.004(3) 0.000(3)
C26 0.039(4) 0.032(3) 0.036(4) -0.007(3) 0.000(3) -0.006(3)
C27 0.027(3) 0.042(4) 0.033(4) -0.002(3) 0.001(3) -0.009(3)
C28 0.023(3) 0.045(4) 0.034(4) -0.001(3) -0.005(3) 0.002(3)
C29 0.030(4) 0.036(4) 0.038(4) 0.000(3) -0.002(3) -0.001(3)
C30 0.035(4) 0.055(5) 0.036(4) -0.002(3) -0.004(3) -0.007(4)
C31 0.071(6) 0.079(6) 0.047(5) -0.017(4) -0.009(4) 0.016(5)
C32 0.073(6) 0.073(6) 0.048(5) -0.022(4) -0.011(4) 0.013(5)
C33 0.068(5) 0.043(4) 0.042(4) 0.002(3) -0.012(4) -0.017(4)
C34 0.060(5) 0.079(6) 0.046(5) 0.003(4) -0.004(4) 0.011(4)
C35 0.064(6) 0.072(6) 0.040(5) -0.008(4) 0.001(4) 0.009(4)
C36 0.082(6) 0.063(5) 0.051(5) 0.003(4) -0.019(4) -0.015(5)
C37 0.128(9) 0.059(6) 0.064(6) 0.003(5) -0.032(6) -0.024(6)
C38 0.084(7) 0.058(5) 0.068(6) 0.006(4) -0.017(5) -0.019(5)
C39 0.067(5) 0.047(5) 0.041(4) -0.004(3) 0.000(4) -0.023(4)
C40 0.052(5) 0.044(5) 0.074(6) -0.006(4) -0.011(4) -0.002(4)
C41 0.043(5) 0.063(5) 0.062(5) -0.011(4) -0.005(4) -0.017(4)
C42 0.050(5) 0.058(6) 0.093(7) -0.001(5) 0.001(5) 0.002(4)
C43 0.043(5) 0.056(5) 0.087(6) -0.003(5) 0.013(4) -0.002(4)

loop_
_atom_type_symbol
_atom_type_description
_atom_type_scat_dispersion_real
_atom_type_scat_dispersion_imag
_atom_type_scat_source
C C 0.0033 0.0016 'International Tables Vol C Tables 4.2.6.8 and 6.1.1.4'
H H 0.0000 0.0000 'International Tables Vol C Tables 4.2.6.8 and 6.1.1.4'
N N 0.0061 0.0033 'International Tables Vol C Tables 4.2.6.8 and 6.1.1.4'
O O 0.0106 0.0060 'International Tables Vol C Tables 4.2.6.8 and 6.1.1.4'
Mn Mn 0.3368 0.7283 'International Tables Vol C Tables 4.2.6.8 and 6.1.1.4'

loop_
_geom_angle_atom_site_label_1
_geom_angle_atom_site_label_2
_geom_angle_atom_site_label_3
_geom_angle
_geom_angle_site_symmetry_1
_geom_angle_site_symmetry_3
O2 Mn1 O10 108.3(2) . 2_576
O2 Mn1 O14 97.30(18) . .
O10 Mn1 O14 89.71(17) 2_576 .
O2 Mn1 O15 87.83(19) . .
O10 Mn1 O15 93.97(19) 2_576 .
O14 Mn1 O15 172.44(16) . .
O2 Mn1 O12 152.72(18) . 2_476
O10 Mn1 O12 98.89(19) 2_576 2_476
O14 Mn1 O12 84.54(17) . 2_476
O15 Mn1 O12 88.36(18) . 2_476
O2 Mn1 O11 97.65(17) . 2_476
O10 Mn1 O11 153.96(18) 2_576 2_476
O14 Mn1 O11 88.86(16) . 2_476
O15 Mn1 O11 84.93(17) . 2_476
O12 Mn1 O11 55.09(16) 2_476 2_476
O14 Mn2 O3 100.92(18) . 1_565
O14 Mn2 O9 100.09(18) . 2_576
O3 Mn2 O9 104.1(2) 1_565 2_576
O14 Mn2 O7 154.43(18) . .
O3 Mn2 O7 91.53(19) 1_565 .
O9 Mn2 O7 98.35(19) 2_576 .
O14 Mn2 O8 97.72(16) . .
O3 Mn2 O8 98.5(2) 1_565 .
O9 Mn2 O8 147.81(19) 2_576 .
O7 Mn2 O8 58.07(17) . .
O14 Mn2 C16 126.2(2) . .
O3 Mn2 C16 95.2(2) 1_565 .
O9 Mn2 C16 125.1(2) 2_576 .
O7 Mn2 C16 29.30(18) . .
O8 Mn2 C16 28.77(18) . .
O4 Mn3 O5 93.8(2) 1_565 2_557
O4 Mn3 O13 93.0(2) 1_565 .
O5 Mn3 O13 171.9(2) 2_557 .
O4 Mn3 O1 177.0(2) 1_565 .
O5 Mn3 O1 89.2(2) 2_557 .
O13 Mn3 O1 84.0(2) . .
O4 Mn3 O14 92.99(17) 1_565 .
O5 Mn3 O14 91.98(18) 2_557 .
O13 Mn3 O14 92.03(19) . .
O1 Mn3 O14 86.64(16) . .
O4 Mn3 N1 85.51(19) 1_565 .
O5 Mn3 N1 85.5(2) 2_557 .
O13 Mn3 N1 90.7(2) . .
O1 Mn3 N1 94.99(19) . .
O14 Mn3 N1 176.95(19) . .
C1 O1 Mn3 140.1(4) . .
C1 O2 Mn1 125.9(4) . .
C8 O3 Mn2 133.7(4) . 1_545
C8 O4 Mn3 135.8(5) . 1_545
C15 O5 Mn3 125.1(5) . 2_557
C16 O7 Mn2 91.2(4) . .
C16 O8 Mn2 90.6(4) . .
C30 O9 Mn2 129.2(4) . 2_576
C30 O10 Mn1 122.3(4) . 2_576
C29 O11 Mn1 88.5(4) . 2_476
C29 O12 Mn1 96.1(4) . 2_476
Mn3 O13 H1W 145.1 . .
Mn3 O13 H2W 80.9 . .
H1W O13 H2W 111.8 . .
Mn2 O14 Mn1 100.78(18) . .
Mn2 O14 Mn3 119.38(19) . .
Mn1 O14 Mn3 120.50(18) . .
Mn2 O14 H3W 103.5 . .
Mn1 O14 H3W 109.1 . .
Mn3 O14 H3W 102.2 . .
Mn1 O15 H5W 120.7 . .
Mn1 O15 H6W 123.5 . .
H5W O15 H6W 111.7 . .
H7W O16 H8W 93.1 . .
H9W O17 H10W 111.3 . .
C31 N1 C35 115.7(7) . .
C31 N1 Mn3 117.9(5) . .
C35 N1 Mn3 126.3(5) . .
C42 N2 C41 120.7(7) . .
C42 N2 H2D 119.6 . .
C41 N2 H2D 119.6 . .
O2 C1 O1 125.4(6) . .
O2 C1 C2 117.4(6) . .
O1 C1 C2 117.3(6) . .
C7 C2 C3 119.5(5) . .
C7 C2 C1 119.6(6) . .
C3 C2 C1 120.9(6) . .
C2 C3 C4 120.2(6) . .
C2 C3 H3 119.9 . .
C4 C3 H3 119.9 . .
C5 C4 C3 119.2(6) . .
C5 C4 C8 120.7(5) . .
C3 C4 C8 120.0(6) . .
C4 C5 C6 121.9(6) . .
C4 C5 H5 119.0 . .
C6 C5 H5 119.0 . .
C5 C6 C7 117.9(6) . .
C5 C6 C9 121.1(6) . .
C7 C6 C9 121.0(6) . .
C2 C7 C6 121.3(6) . .
C2 C7 H7 119.4 . .
C6 C7 H7 119.4 . .
O4 C8 O3 126.7(6) . .
O4 C8 C4 116.2(6) . .
O3 C8 C4 117.0(6) . .
C14 C9 C10 117.7(6) . .
C14 C9 C6 122.7(6) . .
C10 C9 C6 119.5(6) . .
C11 C10 C9 120.9(7) . .
C11 C10 H10 119.5 . .
C9 C10 H10 119.5 . .
C10 C11 C12 119.0(8) . .
C10 C11 H11 120.5 . .
C12 C11 H11 120.5 . .
C13 C12 C11 121.1(7) . .
C13 C12 H12 119.5 . .
C11 C12 H12 119.5 . .
C12 C13 C14 118.6(6) . .
C12 C13 C15 120.0(7) . .
C14 C13 C15 121.3(6) . .
C9 C14 C13 122.6(6) . .
C9 C14 H14 118.7 . .
C13 C14 H14 118.7 . .
O5 C15 O6 125.2(7) . .
O5 C15 C13 117.5(6) . .
O6 C15 C13 117.2(7) . .
O8 C16 O7 120.1(6) . .
O8 C16 C17 120.1(6) . .
O7 C16 C17 119.9(6) . .
O8 C16 Mn2 60.6(3) . .
O7 C16 Mn2 59.5(3) . .
C17 C16 Mn2 177.5(5) . .
C18 C17 C22 119.3(6) . .
C18 C17 C16 121.7(6) . .
C22 C17 C16 119.1(6) . .
C19 C18 C17 120.2(6) . .
C19 C18 H18 119.9 . .
C17 C18 H18 119.9 . .
C18 C19 C20 120.5(7) . .
C18 C19 H19 119.8 . .
C20 C19 H19 119.8 . .
C21 C20 C19 120.6(6) . .
C21 C20 H20 119.7 . .
C19 C20 H20 119.7 . .
C20 C21 C22 117.7(6) . .
C20 C21 C23 121.8(6) . .
C22 C21 C23 120.5(6) . .
C21 C22 C17 121.7(6) . .
C21 C22 H22 119.1 . .
C17 C22 H22 119.1 . .
C28 C23 C24 116.6(6) . .
C28 C23 C21 122.1(5) . .
C24 C23 C21 121.1(5) . .
C25 C24 C23 122.5(6) . .
C25 C24 H24 118.8 . .
C23 C24 H24 118.8 . .
C24 C25 C26 119.4(6) . .
C24 C25 C29 119.7(5) . .
C26 C25 C29 120.9(5) . .
C25 C26 C27 119.1(6) . .
C25 C26 H26 120.4 . .
C27 C26 H26 120.4 . .
C28 C27 C26 120.5(6) . .
C28 C27 C30 119.0(6) . .
C26 C27 C30 120.2(6) . .
C27 C28 C23 121.8(6) . .
C27 C28 H28 119.1 . .
C23 C28 H28 119.1 . .
O11 C29 O12 120.2(6) . .
O11 C29 C25 121.2(6) . .
O12 C29 C25 118.5(5) . .
O10 C30 O9 125.1(6) . .
O10 C30 C27 118.0(6) . .
O9 C30 C27 116.6(6) . .
N1 C31 C32 124.6(8) . .
N1 C31 H31 117.7 . .
C32 C31 H31 117.7 . .
C33 C32 C31 120.8(8) . .
C33 C32 H32 119.6 . .
C31 C32 H32 119.6 . .
C32 C33 C34 115.0(7) . .
C32 C33 C36 123.4(8) . .
C34 C33 C36 121.5(8) . .
C35 C34 C33 120.4(8) . .
C35 C34 H34 119.8 . .
C33 C34 H34 119.8 . .
N1 C35 C34 123.4(7) . .
N1 C35 H35 118.3 . .
C34 C35 H35 118.3 . .
C33 C36 C37 110.8(7) . .
C33 C36 H36A 109.5 . .
C37 C36 H36A 109.5 . .
C33 C36 H36B 109.5 . .
C37 C36 H36B 109.5 . .
H36A C36 H36B 108.1 . .
C38 C37 C36 117.4(7) . .
C38 C37 H37A 108.0 . .
C36 C37 H37A 108.0 . .
C38 C37 H37B 108.0 . .
C36 C37 H37B 108.0 . .
H37A C37 H37B 107.2 . .
C37 C38 C39 115.0(7) . .
C37 C38 H38A 108.5 . .
C39 C38 H38A 108.5 . .
C37 C38 H38B 108.5 . .
C39 C38 H38B 108.5 . .
H38A C38 H38B 107.5 . .
C43 C39 C40 116.2(7) . .
C43 C39 C38 122.4(8) . .
C40 C39 C38 121.4(7) . .
C41 C40 C39 120.3(7) . .
C41 C40 H40 119.9 . .
C39 C40 H40 119.9 . .
N2 C41 C40 120.3(7) . .
N2 C41 H41 119.8 . .
C40 C41 H41 119.8 . .
N2 C42 C43 120.7(8) . .
N2 C42 H42 119.6 . .
C43 C42 H42 119.6 . .
C39 C43 C42 121.8(8) . .
C39 C43 H43 119.1 . .
C42 C43 H43 119.1 . .

loop_
_geom_bond_atom_site_label_1
_geom_bond_atom_site_label_2
_geom_bond_distance
_geom_bond_site_symmetry_2
Mn1 O2 2.090(4) .
Mn1 O10 2.143(5) 2_576
Mn1 O14 2.147(4) .
Mn1 O15 2.166(5) .
Mn1 O12 2.279(4) 2_476
Mn1 O11 2.450(5) 2_476
Mn2 O14 2.060(4) .
Mn2 O3 2.087(5) 1_565
Mn2 O9 2.113(5) 2_576
Mn2 O7 2.236(5) .
Mn2 O8 2.262(5) .
Mn2 C16 2.595(7) .
Mn3 O4 2.139(5) 1_565
Mn3 O5 2.139(5) 2_557
Mn3 O13 2.168(5) .
Mn3 O1 2.187(5) .
Mn3 O14 2.202(4) .
Mn3 N1 2.311(6) .
O1 C1 1.257(7) .
O2 C1 1.252(8) .
O3 C8 1.257(8) .
O3 Mn2 2.087(5) 1_545
O4 C8 1.242(7) .
O4 Mn3 2.139(5) 1_545
O5 C15 1.243(8) .
O5 Mn3 2.139(5) 2_557
O6 C15 1.263(8) .
O7 C16 1.271(8) .
O8 C16 1.249(7) .
O9 C30 1.277(8) .
O9 Mn2 2.113(5) 2_576
O10 C30 1.254(8) .
O10 Mn1 2.143(5) 2_576
O11 C29 1.257(7) .
O11 Mn1 2.450(5) 2_476
O12 C29 1.272(7) .
O12 Mn1 2.279(4) 2_476
O13 H1W 0.8263 .
O13 H2W 0.8286 .
O14 H3W 0.8210 .
O15 H5W 0.8299 .
O15 H6W 0.8288 .
O16 H7W 0.8500 .
O16 H8W 0.8303 .
O17 H9W 0.8311 .
O17 H10W 0.8298 .
N1 C31 1.316(9) .
N1 C35 1.318(9) .
N2 C42 1.305(9) .
N2 C41 1.322(9) .
N2 H2D 0.8600 .
C1 C2 1.499(8) .
C2 C7 1.377(8) .
C2 C3 1.387(8) .
C3 C4 1.392(8) .
C3 H3 0.9300 .
C4 C5 1.377(8) .
C4 C8 1.513(9) .
C5 C6 1.382(9) .
C5 H5 0.9300 .
C6 C7 1.398(8) .
C6 C9 1.495(9) .
C7 H7 0.9300 .
C9 C14 1.368(9) .
C9 C10 1.405(10) .
C10 C11 1.377(11) .
C10 H10 0.9300 .
C11 C12 1.404(11) .
C11 H11 0.9300 .
C12 C13 1.357(10) .
C12 H12 0.9300 .
C13 C14 1.391(9) .
C13 C15 1.487(9) .
C14 H14 0.9300 .
C16 C17 1.485(9) .
C17 C18 1.370(9) .
C17 C22 1.396(8) .
C18 C19 1.367(9) .
C18 H18 0.9300 .
C19 C20 1.395(9) .
C19 H19 0.9300 .
C20 C21 1.387(9) .
C20 H20 0.9300 .
C21 C22 1.385(8) .
C21 C23 1.497(8) .
C22 H22 0.9300 .
C23 C28 1.403(8) .
C23 C24 1.405(8) .
C24 C25 1.383(8) .
C24 H24 0.9300 .
C25 C26 1.388(8) .
C25 C29 1.506(8) .
C26 C27 1.406(9) .
C26 H26 0.9300 .
C27 C28 1.365(8) .
C27 C30 1.505(9) .
C28 H28 0.9300 .
C31 C32 1.377(10) .
C31 H31 0.9300 .
C32 C33 1.357(11) .
C32 H32 0.9300 .
C33 C34 1.392(10) .
C33 C36 1.496(10) .
C34 C35 1.387(10) .
C34 H34 0.9300 .
C35 H35 0.9300 .
C36 C37 1.535(10) .
C36 H36A 0.9700 .
C36 H36B 0.9700 .
C37 C38 1.428(11) .
C37 H37A 0.9700 .
C37 H37B 0.9700 .
C38 C39 1.513(10) .
C38 H38A 0.9700 .
C38 H38B 0.9700 .
C39 C43 1.346(10) .
C39 C40 1.393(10) .
C40 C41 1.359(10) .
C40 H40 0.9300 .
C41 H41 0.9300 .
C42 C43 1.354(10) .
C42 H42 0.9300 .
C43 H43 0.9300 .

loop_
_geom_hbond_atom_site_label_D
_geom_hbond_atom_site_label_H
_geom_hbond_atom_site_label_A
_geom_hbond_distance_DH
_geom_hbond_distance_HA
_geom_hbond_distance_DA
_geom_hbond_angle_DHA
_geom_hbond_site_symmetry_A
N2 H2D O11 0.86 1.87 2.702(7) 161.0 1_636
O17 H10W O8 0.83 2.13 2.808(7) 138.5 2_566
O17 H9W O6 0.83 1.94 2.724(8) 156.9 1_564
O16 H8W O16 0.83 2.64 3.184(17) 124.1 2_576
O16 H8W O7 0.83 2.12 2.819(9) 141.6 2_576
O16 H7W O7 0.85 2.66 3.508(10) 179.5 .
O15 H6W O16 0.83 1.95 2.743(9) 158.6 2_566
O15 H5W O9 0.83 2.64 3.173(7) 123.3 1_545
O15 H5W O12 0.83 2.05 2.849(7) 161.0 1_645
O14 H3W O6 0.82 2.10 2.806(7) 143.3 2_557
O13 H2W O1 0.83 2.26 2.915(7) 136.0 .
O13 H1W O17 0.83 1.80 2.616(8) 170.4 2_666

loop_
_geom_torsion_atom_site_label_1
_geom_torsion_atom_site_label_2
_geom_torsion_atom_site_label_3
_geom_torsion_atom_site_label_4
_geom_torsion
_geom_torsion_site_symmetry_1
O4 Mn3 O1 C1 -113(4) 1_565
O5 Mn3 O1 C1 61.7(7) 2_557
O13 Mn3 O1 C1 -122.7(7) .
O14 Mn3 O1 C1 -30.3(7) .
N1 Mn3 O1 C1 147.1(7) .
O10 Mn1 O2 C1 58.5(6) 2_576
O14 Mn1 O2 C1 -33.6(5) .
O15 Mn1 O2 C1 152.0(5) .
O12 Mn1 O2 C1 -125.9(5) 2_476
O11 Mn1 O2 C1 -123.5(5) 2_476
O14 Mn2 O7 C16 21.8(6) .
O3 Mn2 O7 C16 -97.8(4) 1_565
O9 Mn2 O7 C16 157.6(4) 2_576
O8 Mn2 O7 C16 1.2(4) .
O14 Mn2 O8 C16 -172.4(4) .
O3 Mn2 O8 C16 85.2(4) 1_565
O9 Mn2 O8 C16 -49.3(6) 2_576
O7 Mn2 O8 C16 -1.3(4) .
O3 Mn2 O14 Mn1 -151.9(2) 1_565
O9 Mn2 O14 Mn1 -45.2(2) 2_576
O7 Mn2 O14 Mn1 90.3(4) .
O8 Mn2 O14 Mn1 107.83(18) .
C16 Mn2 O14 Mn1 103.3(2) .
O3 Mn2 O14 Mn3 -17.5(3) 1_565
O9 Mn2 O14 Mn3 89.2(2) 2_576
O7 Mn2 O14 Mn3 -135.3(4) .
O8 Mn2 O14 Mn3 -117.7(2) .
C16 Mn2 O14 Mn3 -122.2(2) .
O2 Mn1 O14 Mn2 176.48(18) .
O10 Mn1 O14 Mn2 68.0(2) 2_576
O15 Mn1 O14 Mn2 -51.1(14) .
O12 Mn1 O14 Mn2 -30.91(18) 2_476
O11 Mn1 O14 Mn2 -85.95(17) 2_476
O2 Mn1 O14 Mn3 42.7(2) .
O10 Mn1 O14 Mn3 -65.7(2) 2_576
O15 Mn1 O14 Mn3 175.1(12) .
O12 Mn1 O14 Mn3 -164.7(2) 2_476
O11 Mn1 O14 Mn3 140.3(2) 2_476
O4 Mn3 O14 Mn2 29.1(2) 1_565
O5 Mn3 O14 Mn2 123.0(2) 2_557
O13 Mn3 O14 Mn2 -64.0(3) .
O1 Mn3 O14 Mn2 -147.9(2) .
N1 Mn3 O14 Mn2 89(3) .
O4 Mn3 O14 Mn1 154.6(2) 1_565
O5 Mn3 O14 Mn1 -111.5(2) 2_557
O13 Mn3 O14 Mn1 61.5(3) .
O1 Mn3 O14 Mn1 -22.4(2) .
N1 Mn3 O14 Mn1 -145(3) .
O4 Mn3 N1 C31 50.5(6) 1_565
O5 Mn3 N1 C31 -43.7(6) 2_557
O13 Mn3 N1 C31 143.4(6) .
O1 Mn3 N1 C31 -132.5(6) .
O14 Mn3 N1 C31 -10(4) .
O4 Mn3 N1 C35 -131.8(7) 1_565
O5 Mn3 N1 C35 134.0(7) 2_557
O13 Mn3 N1 C35 -38.9(7) .
O1 Mn3 N1 C35 45.2(7) .
O14 Mn3 N1 C35 168(3) .
Mn1 O2 C1 O1 -5.1(10) .
Mn1 O2 C1 C2 175.2(4) .
Mn3 O1 C1 O2 50.5(11) .
Mn3 O1 C1 C2 -129.7(6) .
O2 C1 C2 C7 -167.2(6) .
O1 C1 C2 C7 13.1(9) .
O2 C1 C2 C3 15.3(9) .
O1 C1 C2 C3 -164.5(6) .
C7 C2 C3 C4 -0.8(9) .
C1 C2 C3 C4 176.8(6) .
C2 C3 C4 C5 -1.0(9) .
C2 C3 C4 C8 -177.9(6) .
C3 C4 C5 C6 1.0(10) .
C8 C4 C5 C6 177.9(6) .
C4 C5 C6 C7 0.7(10) .
C4 C5 C6 C9 -177.5(6) .
C3 C2 C7 C6 2.6(9) .
C1 C2 C7 C6 -175.0(6) .
C5 C6 C7 C2 -2.6(9) .
C9 C6 C7 C2 175.7(6) .
Mn3 O4 C8 O3 21.0(12) 1_545
Mn3 O4 C8 C4 -159.1(5) 1_545
Mn2 O3 C8 O4 8.7(12) 1_545
Mn2 O3 C8 C4 -171.2(5) 1_545
C5 C4 C8 O4 1.4(10) .
C3 C4 C8 O4 178.3(6) .
C5 C4 C8 O3 -178.7(6) .
C3 C4 C8 O3 -1.8(9) .
C5 C6 C9 C14 -30.2(10) .
C7 C6 C9 C14 151.6(7) .
C5 C6 C9 C10 146.2(8) .
C7 C6 C9 C10 -32.0(11) .
C14 C9 C10 C11 1.4(14) .
C6 C9 C10 C11 -175.2(9) .
C9 C10 C11 C12 -2.1(16) .
C10 C11 C12 C13 2.2(15) .
C11 C12 C13 C14 -1.4(13) .
C11 C12 C13 C15 178.8(8) .
C10 C9 C14 C13 -0.6(11) .
C6 C9 C14 C13 175.9(6) .
C12 C13 C14 C9 0.6(11) .
C15 C13 C14 C9 -179.5(6) .
Mn3 O5 C15 O6 44.9(10) 2_557
Mn3 O5 C15 C13 -137.0(5) 2_557
C12 C13 C15 O5 172.6(7) .
C14 C13 C15 O5 -7.2(10) .
C12 C13 C15 O6 -9.2(10) .
C14 C13 C15 O6 171.0(6) .
Mn2 O8 C16 O7 2.2(7) .
Mn2 O8 C16 C17 -177.2(6) .
Mn2 O7 C16 O8 -2.2(7) .
Mn2 O7 C16 C17 177.2(5) .
O14 Mn2 C16 O8 9.3(5) .
O3 Mn2 C16 O8 -98.3(4) 1_565
O9 Mn2 C16 O8 150.4(4) 2_576
O7 Mn2 C16 O8 177.8(7) .
O14 Mn2 C16 O7 -168.5(3) .
O3 Mn2 C16 O7 83.9(4) 1_565
O9 Mn2 C16 O7 -27.4(5) 2_576
O8 Mn2 C16 O7 -177.8(7) .
O14 Mn2 C16 C17 116(12) .
O3 Mn2 C16 C17 9(12) 1_565
O9 Mn2 C16 C17 -103(12) 2_576
O7 Mn2 C16 C17 -75(12) .
O8 Mn2 C16 C17 107(12) .
O8 C16 C17 C18 -12.2(10) .
O7 C16 C17 C18 168.5(6) .
Mn2 C16 C17 C18 -118(12) .
O8 C16 C17 C22 167.8(6) .
O7 C16 C17 C22 -11.5(9) .
Mn2 C16 C17 C22 62(12) .
C22 C17 C18 C19 -2.5(10) .
C16 C17 C18 C19 177.6(7) .
C17 C18 C19 C20 0.3(11) .
C18 C19 C20 C21 2.1(12) .
C19 C20 C21 C22 -2.1(10) .
C19 C20 C21 C23 174.4(7) .
C20 C21 C22 C17 -0.1(10) .
C23 C21 C22 C17 -176.6(6) .
C18 C17 C22 C21 2.4(10) .
C16 C17 C22 C21 -177.6(6) .
C20 C21 C23 C28 175.5(6) .
C22 C21 C23 C28 -8.1(9) .
C20 C21 C23 C24 -9.7(10) .
C22 C21 C23 C24 166.7(6) .
C28 C23 C24 C25 0.8(9) .
C21 C23 C24 C25 -174.3(6) .
C23 C24 C25 C26 -3.5(10) .
C23 C24 C25 C29 174.2(6) .
C24 C25 C26 C27 4.1(9) .
C29 C25 C26 C27 -173.6(6) .
C25 C26 C27 C28 -2.1(9) .
C25 C26 C27 C30 171.4(6) .
C26 C27 C28 C23 -0.6(10) .
C30 C27 C28 C23 -174.2(6) .
C24 C23 C28 C27 1.3(9) .
C21 C23 C28 C27 176.3(6) .
Mn1 O11 C29 O12 2.1(6) 2_476
Mn1 O11 C29 C25 178.1(6) 2_476
Mn1 O12 C29 O11 -2.2(7) 2_476
Mn1 O12 C29 C25 -178.4(5) 2_476
C24 C25 C29 O11 178.6(6) .
C26 C25 C29 O11 -3.7(10) .
C24 C25 C29 O12 -5.3(9) .
C26 C25 C29 O12 172.4(6) .
Mn1 O10 C30 O9 -19.2(10) 2_576
Mn1 O10 C30 C27 167.4(4) 2_576
Mn2 O9 C30 O10 -24.9(10) 2_576
Mn2 O9 C30 C27 148.5(5) 2_576
C28 C27 C30 O10 -163.6(6) .
C26 C27 C30 O10 22.8(9) .
C28 C27 C30 O9 22.4(9) .
C26 C27 C30 O9 -151.2(6) .
C35 N1 C31 C32 -0.5(13) .
Mn3 N1 C31 C32 177.4(7) .
N1 C31 C32 C33 0.5(14) .
C31 C32 C33 C34 1.7(12) .
C31 C32 C33 C36 -175.3(8) .
C32 C33 C34 C35 -3.8(12) .
C36 C33 C34 C35 173.3(7) .
C31 N1 C35 C34 -1.7(12) .
Mn3 N1 C35 C34 -179.5(6) .
C33 C34 C35 N1 4.1(13) .
C32 C33 C36 C37 88.7(10) .
C34 C33 C36 C37 -88.2(10) .
C33 C36 C37 C38 175.9(9) .
C36 C37 C38 C39 -177.5(8) .
C37 C38 C39 C43 116.6(10) .
C37 C38 C39 C40 -65.5(12) .
C43 C39 C40 C41 0.2(11) .
C38 C39 C40 C41 -177.8(7) .
C42 N2 C41 C40 -1.0(12) .
C39 C40 C41 N2 0.3(12) .
C41 N2 C42 C43 1.1(13) .
C40 C39 C43 C42 -0.1(13) .
C38 C39 C43 C42 177.8(8) .
N2 C42 C43 C39 -0.5(14) .
